data_4345134
loop_
_publ_author_name
'Casamento, Joseph'
'Lopez, Juan S.'
'Moroz, Nicholas A.'
'Olvera, Alan'
'Djieutedjeu, Honore'
'Page, Alexander'
'Uher, Ctirad'
'Poudeu, Pierre F. P.'

_publ_section_title
;
 Crystal Structure and Thermoelectric Properties of the (7,7)L Lillianite
 Homologue Pb6Bi2Se9.
;
_journal_issue 1
_journal_name_full 'Inorganic chemistry'
_journal_page_first 261
_journal_page_last 268
_journal_paper_doi 10.1021/acs.inorgchem.6b02118
_journal_volume 56
_journal_year 2017
_chemical_formula_moiety 'Bi2 Pb6 Se9'
_chemical_formula_sum 'Bi2 Pb6 Se9'
_chemical_formula_weight 2371.74
_chemical_name_systematic
; 
Lead Bismuth Selenide (6/2/9)
;
_space_group_IT_number 63
_symmetry_cell_setting orthorhombic
_symmetry_space_group_name_Hall '-C 2c 2'
_symmetry_space_group_name_H-M 'C m c m'
_atom_sites_solution_primary direct
_atom_sites_solution_secondary difmap
_audit_creation_method SHELXL-97
_cell_angle_alpha 90.00
_cell_angle_beta 90.00
_cell_angle_gamma 90.00
_cell_formula_units_Z 4
_cell_length_a 4.2567(9)
_cell_length_b 14.105(3)
_cell_length_c 32.412(7)
_cell_measurement_reflns_used 725
_cell_measurement_temperature 300(2)
_cell_measurement_theta_max 27.19
_cell_measurement_theta_min 2.49
_cell_volume 1946.0(7)
_computing_cell_refinement 'CELL (STOE & Cie GmbH, Darmstadt, 2000)'
_computing_data_collection 'EXPOSE (STOE & Cie GmbH, Darmstadt, 2000)'
_computing_data_reduction 'INTEGRATE (STOE & Cie GmbH, Darmstadt, 2000)'
_computing_molecular_graphics 'Diamond (Brandenburg, 1995)'
_computing_structure_refinement 'SHELXL-97 (Sheldrick, 2008)'
_computing_structure_solution 'SHELXS-97 (Sheldrick, 2008)'
_diffrn_ambient_temperature 300(2)
_diffrn_measured_fraction_theta_full 0.99
_diffrn_measured_fraction_theta_max 0.99
_diffrn_measurement_device_type 'IPDS-2T Stoe'
_diffrn_measurement_method 'fixed phi and incremental omega oscillation 0.5 degree, 5 min exposure time'
_diffrn_radiation_monochromator graphite
_diffrn_radiation_source 'fine-focus sealed tube'
_diffrn_radiation_type MoK\a
_diffrn_radiation_wavelength 0.71073
_diffrn_reflns_av_R_equivalents 0.0774
_diffrn_reflns_av_sigmaI/netI 0.0446
_diffrn_reflns_limit_h_max 5
_diffrn_reflns_limit_h_min -5
_diffrn_reflns_limit_k_max 18
_diffrn_reflns_limit_k_min -18
_diffrn_reflns_limit_l_max 39
_diffrn_reflns_limit_l_min -39
_diffrn_reflns_number 3511
_diffrn_reflns_theta_full 27.19
_diffrn_reflns_theta_max 27.19
_diffrn_reflns_theta_min 4.27
_exptl_absorpt_coefficient_mu 86.536
_exptl_absorpt_correction_T_max 0.167
_exptl_absorpt_correction_T_min 0.05
_exptl_absorpt_correction_type numerical
_exptl_absorpt_process_details
; 
crystal description from video camera using FACEIT 
(STOE & Cie GmbH, Darmstadt, 2003) and optimized with X-SHAPE 
(STOE & Cie GmbH, Darmstadt, 2003) 
using set of equivalent reflections 
;
_exptl_crystal_colour Black
_exptl_crystal_density_diffrn 8.095
_exptl_crystal_density_meas ?
_exptl_crystal_density_method 'not measured'
_exptl_crystal_description Needle
_exptl_crystal_F_000 3856
_exptl_crystal_size_max 0.07
_exptl_crystal_size_mid 0.03
_exptl_crystal_size_min 0.02
_refine_diff_density_max 2.435
_refine_diff_density_min -2.861
_refine_diff_density_rms 0.452
_refine_ls_extinction_coef 0.00010(2)
_refine_ls_extinction_expression Fc^*^=kFc[1+0.001xFc^2^\l^3^/sin(2\q)]^-1/4^
_refine_ls_extinction_method SHELXL
_refine_ls_goodness_of_fit_ref 1.210
_refine_ls_matrix_type full
_refine_ls_number_parameters 58
_refine_ls_number_reflns 1265
_refine_ls_number_restraints 0
_refine_ls_restrained_S_all 1.210
_refine_ls_R_factor_all 0.0498
_refine_ls_R_factor_gt 0.0406
_refine_ls_shift/su_max 0.001
_refine_ls_shift/su_mean 0.000
_refine_ls_structure_factor_coef Fsqd
_refine_ls_weighting_details 'calc w=1/[\s^2^(Fo^2^)+(0.0425P)^2^+96.6972P] where P=(Fo^2^+2Fc^2^)/3'
_refine_ls_weighting_scheme calc
_refine_ls_wR_factor_gt 0.0900
_refine_ls_wR_factor_ref 0.0917
_reflns_number_gt 1191
_reflns_number_total 1256
_reflns_threshold_expression >2sigma(I)
_cod_data_source_file ic6b02118_si_001.cif
_cod_data_source_block Pb6Bi2Se9-300K
_cod_depositor_comments
;
The following automatic conversions were performed:

'_symmetry_cell_setting' value 'Orthorhombic' changed to
'orthorhombic' according to
/usr/data/users/saulius/crontab/automatic-downloads/current/ACS/lib/dictionaries/cif_core.dic
dictionary named 'cif_core.dic' version 2.4.2 from 2011-04-26.

'_exptl_absorpt_correction_type' value 'Numerical' changed to
'numerical' according to
/usr/data/users/saulius/crontab/automatic-downloads/current/ACS/lib/dictionaries/cif_core.dic
dictionary named 'cif_core.dic' version 2.4.2 from 2011-04-26.

'_exptl_crystal_density_meas' value 'not measured' was changed to '?'
- the value is perceived as not measured.

Automatic conversion script
Id: cif_fix_values 4268 2015-11-12 08:31:59Z antanas 
;
_cod_original_sg_symbol_H-M Cmcm
_cod_database_code 4345134

loop_
_symmetry_equiv_pos_as_xyz
'x, y, z'
'-x, -y, z+1/2'
'-x, y, -z+1/2'
'x, -y, -z'
'x+1/2, y+1/2, z'
'-x+1/2, -y+1/2, z+1/2'
'-x+1/2, y+1/2, -z+1/2'
'x+1/2, -y+1/2, -z'
'-x, -y, -z'
'x, y, -z-1/2'
'x, -y, z-1/2'
'-x, y, z'
'-x+1/2, -y+1/2, -z'
'x+1/2, y+1/2, -z-1/2'
'x+1/2, -y+1/2, z-1/2'
'-x+1/2, y+1/2, z'

loop_
_atom_site_label
_atom_site_type_symbol
_atom_site_fract_x
_atom_site_fract_y
_atom_site_fract_z
_atom_site_U_iso_or_equiv
_atom_site_adp_type
_atom_site_occupancy
_atom_site_symmetry_multiplicity
_atom_site_calc_flag
_atom_site_refinement_flags
Pb1 Pb 0.0000 0.5000 0.5000 0.0242(4) Uani 1 4 d S
Pb2 Pb 0.5000 0.27032(9) 0.55815(4) 0.0285(3) Uani 1 2 d S
Bi3 Bi 0.5000 0.45517(8) 0.38154(3) 0.0232(3) Uani 1 2 d S
Pb4 Pb 0.0000 0.67865(9) 0.32622(4) 0.0275(3) Uani 1 2 d S
Pb5 Pb 0.0000 0.4149(2) 0.25680(19) 0.0421(16) Uani 0.50 2 d SP
Se6 Se 0.5000 0.3626(2) 0.47249(9) 0.0191(5) Uani 1 2 d S
Se7 Se 0.0000 0.58733(19) 0.41483(8) 0.0169(6) Uani 1 2 d S
Se8 Se 0.0000 0.7743(3) 0.2500 0.0259(10) Uani 1 4 d S
Se9 Se 0.5000 0.1752(2) 0.64541(10) 0.0268(7) Uani 1 2 d S
Se10 Se 0.5000 0.5439(2) 0.30403(8) 0.0228(7) Uani 1 2 d S

loop_
_atom_site_aniso_label
_atom_site_aniso_U_11
_atom_site_aniso_U_22
_atom_site_aniso_U_33
_atom_site_aniso_U_23
_atom_site_aniso_U_13
_atom_site_aniso_U_12
Pb1 0.0261(9) 0.0236(8) 0.0229(8) 0.0007(6) 0.000 0.000
Pb2 0.0294(7) 0.0268(6) 0.0295(6) -0.0026(4) 0.000 0.000
Bi3 0.0244(7) 0.0214(5) 0.0237(6) 0.0010(4) 0.000 0.000
Pb4 0.0279(7) 0.0290(6) 0.0257(6) -0.0008(5) 0.000 0.000
Pb5 0.0394(15) 0.0479(13) 0.039(5) -0.0077(14) 0.000 0.000
Se6 0.0200(13) 0.0179(11) 0.0195(13) -0.0006(9) 0.000 0.000
Se7 0.0188(16) 0.0145(13) 0.0175(12) 0.0000(10) 0.000 0.000
Se8 0.030(3) 0.023(2) 0.026(2) 0.000 0.000 0.000
Se9 0.0209(16) 0.0240(13) 0.0356(16) -0.0127(13) 0.000 0.000
Se10 0.0247(19) 0.0270(15) 0.0166(13) -0.0011(10) 0.000 0.000

loop_
_atom_type_symbol
_atom_type_description
_atom_type_scat_dispersion_real
_atom_type_scat_dispersion_imag
_atom_type_scat_source
Se Se -0.0929 2.2259 'International Tables Vol C Tables 4.2.6.8 and 6.1.1.4'
Pb Pb -3.3944 10.1111 'International Tables Vol C Tables 4.2.6.8 and 6.1.1.4'
Bi Bi -4.1077 10.2566 'International Tables Vol C Tables 4.2.6.8 and 6.1.1.4'

loop_
_geom_angle_atom_site_label_1
_geom_angle_atom_site_label_2
_geom_angle_atom_site_label_3
_geom_angle
_geom_angle_site_symmetry_1
_geom_angle_site_symmetry_3
Se6 Pb1 Se6 180.00(8) 1_455 9_666
Se6 Pb1 Se6 90.14(8) 1_455 9_566
Se6 Pb1 Se6 89.86(8) 9_666 9_566
Se6 Pb1 Se6 89.86(8) 1_455 .
Se6 Pb1 Se6 90.14(8) 9_666 .
Se6 Pb1 Se6 180.00(10) 9_566 .
Se6 Pb1 Se7 90.46(6) 1_455 9_566
Se6 Pb1 Se7 89.54(6) 9_666 9_566
Se6 Pb1 Se7 89.54(6) 9_566 9_566
Se6 Pb1 Se7 90.46(6) . 9_566
Se6 Pb1 Se7 89.54(6) 1_455 .
Se6 Pb1 Se7 90.46(6) 9_666 .
Se6 Pb1 Se7 90.46(6) 9_566 .
Se6 Pb1 Se7 89.54(6) . .
Se7 Pb1 Se7 180.0 9_566 .
Se6 Pb2 Se6 90.19(8) 13_556 13_656
Se6 Pb2 Se7 176.77(8) 13_556 9_666
Se6 Pb2 Se7 90.65(5) 13_656 9_666
Se6 Pb2 Se7 90.65(5) 13_556 9_566
Se6 Pb2 Se7 176.77(8) 13_656 9_566
Se7 Pb2 Se7 88.35(8) 9_666 9_566
Se6 Pb2 Se6 88.02(7) 13_556 .
Se6 Pb2 Se6 88.02(7) 13_656 .
Se7 Pb2 Se6 88.89(7) 9_666 .
Se7 Pb2 Se6 88.89(7) 9_566 .
Se6 Pb2 Se9 91.79(7) 13_556 .
Se6 Pb2 Se9 91.79(7) 13_656 .
Se7 Pb2 Se9 91.30(7) 9_666 .
Se7 Pb2 Se9 91.30(7) 9_566 .
Se6 Pb2 Se9 179.74(10) . .
Se10 Bi3 Se9 90.75(9) . 13_556
Se10 Bi3 Se9 90.75(9) . 13_656
Se9 Bi3 Se9 92.54(9) 13_556 13_656
Se10 Bi3 Se7 92.54(7) . 1_655
Se9 Bi3 Se7 176.36(9) 13_556 1_655
Se9 Bi3 Se7 88.98(6) 13_656 1_655
Se10 Bi3 Se7 92.54(7) . .
Se9 Bi3 Se7 88.98(6) 13_556 .
Se9 Bi3 Se7 176.36(9) 13_656 .
Se7 Bi3 Se7 89.32(8) 1_655 .
Se10 Bi3 Se6 177.40(10) . .
Se9 Bi3 Se6 91.05(8) 13_556 .
Se9 Bi3 Se6 91.05(8) 13_656 .
Se7 Bi3 Se6 85.61(7) 1_655 .
Se7 Bi3 Se6 85.61(7) . .
Se8 Pb4 Se10 95.46(8) . 1_455
Se8 Pb4 Se10 95.46(8) . .
Se10 Pb4 Se10 92.67(9) 1_455 .
Se8 Pb4 Se9 86.66(9) . 9_666
Se10 Pb4 Se9 176.18(7) 1_455 9_666
Se10 Pb4 Se9 90.30(6) . 9_666
Se8 Pb4 Se9 86.66(9) . 9_566
Se10 Pb4 Se9 90.30(6) 1_455 9_566
Se10 Pb4 Se9 176.18(8) . 9_566
Se9 Pb4 Se9 86.64(8) 9_666 9_566
Se8 Pb4 Se7 175.51(11) . .
Se10 Pb4 Se7 87.63(7) 1_455 .
Se10 Pb4 Se7 87.63(7) . .
Se9 Pb4 Se7 90.08(8) 9_666 .
Se9 Pb4 Se7 90.08(8) 9_566 .
Pb5 Pb5 Se8 85.67(12) 10_556 5_445
Pb5 Pb5 Se8 85.67(12) 10_556 5_545
Se8 Pb5 Se8 93.69(15) 5_445 5_545
Pb5 Pb5 Se10 118.67(11) 10_556 .
Se8 Pb5 Se10 155.6(2) 5_445 .
Se8 Pb5 Se10 86.41(9) 5_545 .
Pb5 Pb5 Se10 118.67(11) 10_556 1_455
Se8 Pb5 Se10 86.41(9) 5_445 1_455
Se8 Pb5 Se10 155.6(2) 5_545 1_455
Se10 Pb5 Se10 83.66(13) . 1_455
Pb5 Pb5 Se9 158.14(8) 10_556 13_556
Se8 Pb5 Se9 79.45(11) 5_445 13_556
Se8 Pb5 Se9 79.45(11) 5_545 13_556
Se10 Pb5 Se9 76.53(14) . 13_556
Se10 Pb5 Se9 76.53(14) 1_455 13_556
Pb5 Pb5 Se10 54.85(10) 10_556 10_456
Se8 Pb5 Se10 82.21(10) 5_445 10_456
Se8 Pb5 Se10 140.5(2) 5_545 10_456
Se10 Pb5 Se10 112.81(12) . 10_456
Se10 Pb5 Se10 63.82(9) 1_455 10_456
Se9 Pb5 Se10 137.07(11) 13_556 10_456
Pb5 Pb5 Se10 54.85(10) 10_556 10_556
Se8 Pb5 Se10 140.5(2) 5_445 10_556
Se8 Pb5 Se10 82.21(10) 5_545 10_556
Se10 Pb5 Se10 63.82(9) . 10_556
Se10 Pb5 Se10 112.81(12) 1_455 10_556
Se9 Pb5 Se10 137.07(11) 13_556 10_556
Se10 Pb5 Se10 76.85(12) 10_456 10_556
Pb2 Se6 Pb2 90.19(8) 13_556 13_656
Pb2 Se6 Pb1 177.72(11) 13_556 1_655
Pb2 Se6 Pb1 89.93(2) 13_656 1_655
Pb2 Se6 Pb1 89.93(2) 13_556 .
Pb2 Se6 Pb1 177.72(11) 13_656 .
Pb1 Se6 Pb1 89.86(8) 1_655 .
Pb2 Se6 Pb2 91.98(7) 13_556 .
Pb2 Se6 Pb2 91.98(7) 13_656 .
Pb1 Se6 Pb2 90.29(7) 1_655 .
Pb1 Se6 Pb2 90.29(7) . .
Pb2 Se6 Bi3 87.16(7) 13_556 .
Pb2 Se6 Bi3 87.16(7) 13_656 .
Pb1 Se6 Bi3 90.57(7) 1_655 .
Pb1 Se6 Bi3 90.57(7) . .
Pb2 Se6 Bi3 178.78(12) . .
Pb1 Se7 Bi3 94.28(7) . 1_455
Pb1 Se7 Bi3 94.28(7) . .
Bi3 Se7 Bi3 89.32(8) 1_455 .
Pb1 Se7 Pb2 90.35(6) . 9_666
Bi3 Se7 Pb2 175.33(10) 1_455 9_666
Bi3 Se7 Pb2 90.98(3) . 9_666
Pb1 Se7 Pb2 90.35(6) . 9_566
Bi3 Se7 Pb2 90.98(3) 1_455 9_566
Bi3 Se7 Pb2 175.33(10) . 9_566
Pb2 Se7 Pb2 88.35(8) 9_666 9_566
Pb1 Se7 Pb4 179.89(10) . .
Bi3 Se7 Pb4 85.80(6) 1_455 .
Bi3 Se7 Pb4 85.80(6) . .
Pb2 Se7 Pb4 89.57(7) 9_666 .
Pb2 Se7 Pb4 89.57(7) 9_566 .
Pb4 Se8 Pb4 122.71(16) 10_556 .
Pb4 Se8 Pb5 113.09(12) 10_556 5
Pb4 Se8 Pb5 105.05(12) . 5
Pb4 Se8 Pb5 105.05(12) 10_556 14_556
Pb4 Se8 Pb5 113.09(12) . 14_556
Pb5 Se8 Pb5 8.7(2) 5 14_556
Pb4 Se8 Pb5 113.09(12) 10_556 5_455
Pb4 Se8 Pb5 105.05(12) . 5_455
Pb5 Se8 Pb5 93.69(15) 5 5_455
Pb5 Se8 Pb5 94.34(15) 14_556 5_455
Pb4 Se8 Pb5 105.05(12) 10_556 14_456
Pb4 Se8 Pb5 113.09(12) . 14_456
Pb5 Se8 Pb5 94.34(15) 5 14_456
Pb5 Se8 Pb5 93.69(15) 14_556 14_456
Pb5 Se8 Pb5 8.7(2) 5_455 14_456
Pb4 Se8 Se9 144.66(8) 10_556 9_666
Pb4 Se8 Se9 49.62(5) . 9_666
Pb5 Se8 Se9 55.67(13) 5 9_666
Pb5 Se8 Se9 64.02(13) 14_556 9_666
Pb5 Se8 Se9 101.53(13) 5_455 9_666
Pb5 Se8 Se9 109.01(14) 14_456 9_666
Pb4 Se8 Se9 49.62(5) 10_556 2_564
Pb4 Se8 Se9 144.66(8) . 2_564
Pb5 Se8 Se9 109.01(14) 5 2_564
Pb5 Se8 Se9 101.53(13) 14_556 2_564
Pb5 Se8 Se9 64.02(13) 5_455 2_564
Pb5 Se8 Se9 55.67(13) 14_456 2_564
Se9 Se8 Se9 159.83(16) 9_666 2_564
Bi3 Se9 Bi3 92.54(9) 13_556 13_656
Bi3 Se9 Pb4 176.89(9) 13_556 9_666
Bi3 Se9 Pb4 90.40(3) 13_656 9_666
Bi3 Se9 Pb4 90.40(3) 13_556 9_566
Bi3 Se9 Pb4 176.89(9) 13_656 9_566
Pb4 Se9 Pb4 86.64(8) 9_666 9_566
Bi3 Se9 Pb2 89.98(8) 13_556 .
Bi3 Se9 Pb2 89.98(8) 13_656 .
Pb4 Se9 Pb2 89.03(9) 9_666 .
Pb4 Se9 Pb2 89.03(9) 9_566 .
Bi3 Se9 Pb5 92.45(9) 13_556 13_556
Bi3 Se9 Pb5 92.45(9) 13_656 13_556
Pb4 Se9 Pb5 88.41(9) 9_666 13_556
Pb4 Se9 Pb5 88.41(9) 9_566 13_556
Pb2 Se9 Pb5 176.49(13) . 13_556
Bi3 Se9 Pb5 94.15(9) 13_556 6
Bi3 Se9 Pb5 94.15(9) 13_656 6
Pb4 Se9 Pb5 86.63(8) 9_666 6
Pb4 Se9 Pb5 86.63(8) 9_566 6
Pb2 Se9 Pb5 174.03(12) . 6
Pb5 Se9 Pb5 2.46(7) 13_556 6
Bi3 Se9 Se8 137.30(12) 13_556 9_666
Bi3 Se9 Se8 88.76(6) 13_656 9_666
Pb4 Se9 Se8 43.72(6) 9_666 9_666
Pb4 Se9 Se8 89.75(8) 9_566 9_666
Pb2 Se9 Se8 132.71(9) . 9_666
Pb5 Se9 Se8 44.87(7) 13_556 9_666
Pb5 Se9 Se8 43.26(6) 6 9_666
Bi3 Se10 Pb4 93.98(7) . 1_655
Bi3 Se10 Pb4 93.98(7) . .
Pb4 Se10 Pb4 92.67(9) 1_655 .
Bi3 Se10 Pb5 100.08(12) . .
Pb4 Se10 Pb5 165.43(14) 1_655 .
Pb4 Se10 Pb5 90.17(5) . .
Bi3 Se10 Pb5 100.08(12) . 1_655
Pb4 Se10 Pb5 90.17(5) 1_655 1_655
Pb4 Se10 Pb5 165.43(14) . 1_655
Pb5 Se10 Pb5 83.66(13) . 1_655
Bi3 Se10 Pb5 106.15(12) . 10_556
Pb4 Se10 Pb5 158.97(13) 1_655 10_556
Pb4 Se10 Pb5 91.96(5) . 10_556
Pb5 Se10 Pb5 6.48(18) . 10_556
Pb5 Se10 Pb5 80.52(8) 1_655 10_556
Bi3 Se10 Pb5 106.15(12) . 10_656
Pb4 Se10 Pb5 91.96(5) 1_655 10_656
Pb4 Se10 Pb5 158.97(13) . 10_656
Pb5 Se10 Pb5 80.52(8) . 10_656
Pb5 Se10 Pb5 6.48(18) 1_655 10_656
Pb5 Se10 Pb5 76.85(12) 10_556 10_656
Bi3 Se10 Se10 153.50(7) . 10_556
Pb4 Se10 Se10 104.14(6) 1_655 10_556
Pb4 Se10 Se10 104.14(6) . 10_556
Pb5 Se10 Se10 61.33(11) . 10_556
Pb5 Se10 Se10 61.33(11) 1_655 10_556
Pb5 Se10 Se10 54.85(10) 10_556 10_556
Pb5 Se10 Se10 54.85(10) 10_656 10_556

loop_
_geom_bond_atom_site_label_1
_geom_bond_atom_site_label_2
_geom_bond_distance
_geom_bond_site_symmetry_2
Pb1 Se6 3.014(2) 1_455
Pb1 Se6 3.014(2) 9_666
Pb1 Se6 3.014(2) 9_566
Pb1 Se6 3.014(2) .
Pb1 Se7 3.023(3) 9_566
Pb1 Se7 3.023(3) .
Pb2 Se6 3.005(2) 13_556
Pb2 Se6 3.005(2) 13_656
Pb2 Se7 3.054(2) 9_666
Pb2 Se7 3.054(2) 9_566
Pb2 Se6 3.066(3) .
Pb2 Se9 3.130(4) .
Bi3 Se10 2.807(3) .
Bi3 Se9 2.945(2) 13_556
Bi3 Se9 2.945(2) 13_656
Bi3 Se7 3.028(2) 1_655
Bi3 Se7 3.028(2) .
Bi3 Se6 3.224(3) .
Pb4 Se8 2.815(3) .
Pb4 Se10 2.942(2) 1_455
Pb4 Se10 2.942(2) .
Pb4 Se9 3.102(2) 9_666
Pb4 Se9 3.102(2) 9_566
Pb4 Se7 3.148(3) .
Pb5 Pb5 0.441(12) 10_556
Pb5 Se8 2.918(4) 5_445
Pb5 Se8 2.918(4) 5_545
Pb5 Se10 3.191(4) .
Pb5 Se10 3.191(4) 1_455
Pb5 Se9 3.415(7) 13_556
Pb5 Se10 3.425(4) 10_456
Pb5 Se10 3.425(4) 10_556
Se6 Pb2 3.005(2) 13_556
Se6 Pb2 3.005(2) 13_656
Se6 Pb1 3.014(2) 1_655
Se7 Bi3 3.028(2) 1_455
Se7 Pb2 3.054(2) 9_666
Se7 Pb2 3.054(2) 9_566
Se8 Pb4 2.815(2) 10_556
Se8 Pb5 2.918(4) 5
Se8 Pb5 2.918(4) 14_556
Se8 Pb5 2.918(4) 5_455
Se8 Pb5 2.918(4) 14_456
Se8 Se9 4.065(3) 9_666
Se8 Se9 4.065(3) 2_564
Se9 Bi3 2.945(2) 13_556
Se9 Bi3 2.945(2) 13_656
Se9 Pb4 3.102(2) 9_666
Se9 Pb4 3.102(2) 9_566
Se9 Pb5 3.415(7) 13_556
Se9 Pb5 3.828(7) 6
Se9 Se8 4.065(3) 9_666
Se10 Pb4 2.942(2) 1_655
Se10 Pb5 3.191(4) 1_655
Se10 Pb5 3.425(4) 10_556
Se10 Pb5 3.425(4) 10_656
Se10 Se10 3.503(5) 10_556
